data_7206194
loop_
_publ_author_name
'Nauha, Elisa'
'Ojala, Antti'
'Nissinen, Maija'
'Saxell, Heidi'

_publ_section_title
;
 Comparison of the polymorphs and solvates of two analogous
 fungicides---a case study of the applicability of a supramolecular
 synthon approach in crystal engineering
;
_journal_issue 15
_journal_name_full CrystEngComm
_journal_page_first 4956
_journal_paper_doi 10.1039/c1ce05077j
_journal_volume 13
_journal_year 2011
_chemical_formula_moiety 'C14 H18 N4 O4 S2'
_chemical_formula_sum 'C14 H18 N4 O4 S2'
_chemical_formula_weight 370.44
_chemical_name_common thiphanate-ethyl
_chemical_name_systematic
;
?
;
_space_group_IT_number 14
_symmetry_cell_setting monoclinic
_symmetry_space_group_name_Hall '-P 2ybc'
_symmetry_space_group_name_H-M 'P 1 21/c 1'
_atom_sites_solution_hydrogens geom
_atom_sites_solution_primary direct
_atom_sites_solution_secondary difmap
_audit_creation_method SHELXL-97
_cell_angle_alpha 90.00
_cell_angle_beta 93.750(3)
_cell_angle_gamma 90.00
_cell_formula_units_Z 4
_cell_length_a 4.72710(10)
_cell_length_b 16.0239(3)
_cell_length_c 22.6450(4)
_cell_measurement_temperature 173(2)
_cell_volume 1711.61(6)
_computing_cell_refinement 'HKL Scalepack (Otwinowski & Minor 1997)'
_computing_data_collection 'Collect (Bruker AXS BV, 1997-2004)'
_computing_data_reduction 'HKL Denzo and Scalepack (Otwinowski & Minor 1997)'
_computing_structure_refinement 'SHELXL-97 (Sheldrick, 1997)'
_computing_structure_solution 'SHELXS-97 (Sheldrick, 1990)'
_diffrn_ambient_temperature 173(2)
_diffrn_detector_area_resol_mean 9
_diffrn_measured_fraction_theta_full 0.967
_diffrn_measured_fraction_theta_max 0.967
_diffrn_measurement_device_type KappaCCD
_diffrn_measurement_method CCD
_diffrn_radiation_monochromator 'horizonally mounted graphite crystal'
_diffrn_radiation_source 'fine-focus sealed tube'
_diffrn_radiation_type CuK\a
_diffrn_radiation_wavelength 1.54178
_diffrn_reflns_av_R_equivalents 0.0616
_diffrn_reflns_av_sigmaI/netI 0.0715
_diffrn_reflns_limit_h_max 5
_diffrn_reflns_limit_h_min -5
_diffrn_reflns_limit_k_max 18
_diffrn_reflns_limit_k_min -17
_diffrn_reflns_limit_l_max 26
_diffrn_reflns_limit_l_min -26
_diffrn_reflns_number 4691
_diffrn_reflns_theta_full 66.65
_diffrn_reflns_theta_max 66.65
_diffrn_reflns_theta_min 3.38
_exptl_absorpt_coefficient_mu 3.066
_exptl_absorpt_correction_T_max 0.7491
_exptl_absorpt_correction_T_min 0.7491
_exptl_absorpt_correction_type multi-scan
_exptl_absorpt_process_details
;
Denzo (Otwinowski, Borek, Majewski & Minor,2003)
;
_exptl_crystal_colour colorless
_exptl_crystal_density_diffrn 1.438
_exptl_crystal_density_method 'not measured'
_exptl_crystal_description block
_exptl_crystal_F_000 776
_exptl_crystal_size_max 0.10
_exptl_crystal_size_mid 0.10
_exptl_crystal_size_min 0.10
_refine_diff_density_max 0.239
_refine_diff_density_min -0.272
_refine_diff_density_rms 0.064
_refine_ls_extinction_method none
_refine_ls_goodness_of_fit_ref 1.060
_refine_ls_hydrogen_treatment mixed
_refine_ls_matrix_type full
_refine_ls_number_parameters 231
_refine_ls_number_reflns 2931
_refine_ls_number_restraints 4
_refine_ls_restrained_S_all 1.060
_refine_ls_R_factor_all 0.0898
_refine_ls_R_factor_gt 0.0550
_refine_ls_shift/su_max 0.001
_refine_ls_shift/su_mean 0.000
_refine_ls_structure_factor_coef Fsqd
_refine_ls_weighting_details 'calc w=1/[\s^2^(Fo^2^)+(0.0427P)^2^+1.4457P] where P=(Fo^2^+2Fc^2^)/3'
_refine_ls_weighting_scheme calc
_refine_ls_wR_factor_gt 0.1120
_refine_ls_wR_factor_ref 0.1283
_reflns_number_gt 2074
_reflns_number_total 2931
_reflns_threshold_expression >2sigma(I)
_cod_data_source_file c1ce05077j.txt
_cod_data_source_block TE-formII
_cod_original_sg_symbol_H-M p2(1)/c
_cod_database_code 7206194

loop_
_symmetry_equiv_pos_as_xyz
'x, y, z'
'-x, y+1/2, -z+1/2'
'-x, -y, -z'
'x, -y-1/2, z-1/2'

loop_
_atom_site_label
_atom_site_type_symbol
_atom_site_fract_x
_atom_site_fract_y
_atom_site_fract_z
_atom_site_U_iso_or_equiv
_atom_site_adp_type
_atom_site_occupancy
_atom_site_symmetry_multiplicity
_atom_site_calc_flag
_atom_site_refinement_flags
_atom_site_disorder_assembly
_atom_site_disorder_group
S1 S -0.3843(2) 0.55043(6) 0.08720(4) 0.0409(3) Uani 1 1 d . . .
S2 S -0.0263(2) 0.92559(5) 0.07849(4) 0.0342(3) Uani 1 1 d . . .
O1 O 0.1153(6) 0.68567(15) -0.05070(11) 0.0400(6) Uani 1 1 d . . .
O2 O -0.1722(6) 0.60723(15) -0.11197(11) 0.0416(7) Uani 1 1 d . . .
O3 O 0.6272(6) 0.80769(15) -0.03744(11) 0.0383(6) Uani 1 1 d . . .
O4 O 0.4674(6) 0.91080(15) -0.09934(11) 0.0401(6) Uani 1 1 d . . .
N1 N -0.2290(7) 0.60008(18) -0.01593(13) 0.0361(7) Uani 1 1 d D . .
H1N H -0.363(6) 0.5634(19) -0.0294(17) 0.043 Uiso 1 1 d D . .
N2 N -0.0324(7) 0.67655(18) 0.06149(13) 0.0348(7) Uani 1 1 d D . .
H2N H 0.047(8) 0.697(2) 0.0294(12) 0.042 Uiso 1 1 d D . .
N3 N 0.3430(6) 0.80401(17) 0.06172(13) 0.0312(7) Uani 1 1 d D . .
H3N H 0.478(6) 0.788(2) 0.0383(14) 0.037 Uiso 1 1 d D . .
N4 N 0.2914(6) 0.90364(17) -0.01212(13) 0.0311(7) Uani 1 1 d D . .
H4N H 0.182(7) 0.9477(17) -0.0231(16) 0.037 Uiso 1 1 d D . .
C1 C -0.1154(10) 0.5776(3) -0.21286(17) 0.0508(11) Uani 1 1 d . . .
H1A H -0.0685 0.5191 -0.2042 0.076 Uiso 1 1 calc R . .
H1B H -0.0238 0.5952 -0.2484 0.076 Uiso 1 1 calc R . .
H1C H -0.3214 0.5835 -0.2195 0.076 Uiso 1 1 calc R . .
C2 C -0.0120(9) 0.6312(2) -0.16141(16) 0.0428(10) Uani 1 1 d . . .
H2A H 0.1931 0.6221 -0.1519 0.051 Uiso 1 1 calc R . .
H2B H -0.0429 0.6909 -0.1709 0.051 Uiso 1 1 calc R . .
C3 C -0.0769(8) 0.6362(2) -0.05906(16) 0.0354(9) Uani 1 1 d . . .
C4 C -0.2022(8) 0.6125(2) 0.04492(16) 0.0327(8) Uani 1 1 d . . .
C5 C 0.0822(8) 0.7024(2) 0.11788(15) 0.0303(8) Uani 1 1 d . . .
C6 C 0.0156(9) 0.6699(2) 0.17185(16) 0.0371(9) Uani 1 1 d . . .
H6 H -0.1238 0.6273 0.1734 0.045 Uiso 1 1 calc R . .
C7 C 0.1526(8) 0.6994(2) 0.22384(16) 0.0387(9) Uani 1 1 d . . .
H7 H 0.1048 0.6769 0.2607 0.046 Uiso 1 1 calc R . .
C8 C 0.3569(9) 0.7609(2) 0.22302(17) 0.0410(9) Uani 1 1 d . . .
H8 H 0.4517 0.7794 0.2589 0.049 Uiso 1 1 calc R . .
C9 C 0.4228(9) 0.7953(2) 0.16928(16) 0.0385(9) Uani 1 1 d . . .
H9 H 0.5623 0.8379 0.1682 0.046 Uiso 1 1 calc R . .
C10 C 0.2829(7) 0.7671(2) 0.11709(15) 0.0308(8) Uani 1 1 d . . .
C11 C 0.2174(7) 0.8745(2) 0.04227(15) 0.0293(8) Uani 1 1 d . . .
C12 C 0.4804(8) 0.8677(2) -0.04834(15) 0.0320(8) Uani 1 1 d . . .
C13 C 0.6589(9) 0.8838(2) -0.14318(16) 0.0439(10) Uani 1 1 d . . .
H13A H 0.6123 0.8264 -0.1567 0.053 Uiso 1 1 calc R . .
H13B H 0.8577 0.8849 -0.1264 0.053 Uiso 1 1 calc R . .
C14 C 0.6182(10) 0.9443(2) -0.19353(17) 0.0492(11) Uani 1 1 d . . .
H14A H 0.4191 0.9439 -0.2086 0.074 Uiso 1 1 calc R . .
H14B H 0.7386 0.9281 -0.2252 0.074 Uiso 1 1 calc R . .
H14C H 0.6704 1.0005 -0.1797 0.074 Uiso 1 1 calc R . .

loop_
_atom_site_aniso_label
_atom_site_aniso_U_11
_atom_site_aniso_U_22
_atom_site_aniso_U_33
_atom_site_aniso_U_23
_atom_site_aniso_U_13
_atom_site_aniso_U_12
S1 0.0493(6) 0.0369(5) 0.0370(5) 0.0008(4) 0.0067(5) -0.0094(5)
S2 0.0391(5) 0.0310(5) 0.0332(5) 0.0030(4) 0.0071(4) 0.0051(4)
O1 0.0424(15) 0.0371(14) 0.0407(14) -0.0014(12) 0.0038(13) -0.0081(13)
O2 0.0503(16) 0.0434(15) 0.0313(13) -0.0022(12) 0.0048(12) -0.0092(13)
O3 0.0430(15) 0.0327(14) 0.0396(14) 0.0026(12) 0.0056(12) 0.0085(13)
O4 0.0494(16) 0.0378(14) 0.0344(13) 0.0058(11) 0.0119(12) 0.0072(13)
N1 0.0391(18) 0.0331(16) 0.0358(17) -0.0031(14) 0.0010(15) -0.0076(14)
N2 0.0474(19) 0.0287(16) 0.0285(15) 0.0039(13) 0.0040(15) -0.0041(15)
N3 0.0367(17) 0.0264(15) 0.0310(16) 0.0010(13) 0.0051(14) 0.0008(14)
N4 0.0369(17) 0.0254(15) 0.0313(15) 0.0038(13) 0.0058(14) 0.0064(13)
C1 0.070(3) 0.044(2) 0.038(2) -0.0015(19) 0.004(2) 0.003(2)
C2 0.051(2) 0.044(2) 0.034(2) 0.0054(18) 0.0072(19) -0.002(2)
C3 0.040(2) 0.0312(19) 0.035(2) 0.0032(17) 0.0046(18) 0.0050(19)
C4 0.037(2) 0.0260(17) 0.0349(19) 0.0017(16) 0.0042(17) 0.0035(17)
C5 0.036(2) 0.0226(16) 0.0327(19) -0.0003(15) 0.0027(16) 0.0074(16)
C6 0.046(2) 0.0273(18) 0.038(2) 0.0022(16) 0.0047(19) -0.0013(18)
C7 0.049(2) 0.037(2) 0.0297(19) 0.0073(16) 0.0030(18) 0.0035(19)
C8 0.051(2) 0.037(2) 0.035(2) -0.0007(17) -0.0019(18) 0.001(2)
C9 0.042(2) 0.0329(19) 0.040(2) 0.0043(17) 0.0003(19) -0.0011(18)
C10 0.0331(19) 0.0260(17) 0.0333(19) 0.0028(15) 0.0019(16) 0.0047(16)
C11 0.0351(19) 0.0223(17) 0.0302(18) -0.0015(14) 0.0005(16) -0.0044(16)
C12 0.038(2) 0.0246(18) 0.0334(19) -0.0007(16) 0.0028(17) -0.0036(18)
C13 0.053(3) 0.043(2) 0.037(2) -0.0061(18) 0.0115(19) 0.007(2)
C14 0.069(3) 0.043(2) 0.037(2) -0.0021(18) 0.013(2) -0.005(2)

loop_
_atom_type_symbol
_atom_type_description
_atom_type_scat_dispersion_real
_atom_type_scat_dispersion_imag
_atom_type_scat_source
C C 0.0181 0.0091 'International Tables Vol C Tables 4.2.6.8 and 6.1.1.4'
H H 0.0000 0.0000 'International Tables Vol C Tables 4.2.6.8 and 6.1.1.4'
N N 0.0311 0.0180 'International Tables Vol C Tables 4.2.6.8 and 6.1.1.4'
O O 0.0492 0.0322 'International Tables Vol C Tables 4.2.6.8 and 6.1.1.4'
S S 0.3331 0.5567 'International Tables Vol C Tables 4.2.6.8 and 6.1.1.4'

loop_
_geom_angle_atom_site_label_1
_geom_angle_atom_site_label_2
_geom_angle_atom_site_label_3
_geom_angle
_geom_angle_site_symmetry_1
_geom_angle_site_symmetry_3
_geom_angle_publ_flag
C3 O2 C2 116.1(3) . . ?
C12 O4 C13 116.1(3) . . ?
C3 N1 C4 128.7(3) . . ?
C3 N1 H1N 115(3) . . ?
C4 N1 H1N 116(3) . . ?
C4 N2 C5 131.5(3) . . ?
C4 N2 H2N 109(2) . . ?
C5 N2 H2N 118(3) . . ?
C11 N3 C10 121.9(3) . . ?
C11 N3 H3N 112(2) . . ?
C10 N3 H3N 126(2) . . ?
C12 N4 C11 126.9(3) . . ?
C12 N4 H4N 123(2) . . ?
C11 N4 H4N 110(2) . . ?
C2 C1 H1A 109.5 . . ?
C2 C1 H1B 109.5 . . ?
H1A C1 H1B 109.5 . . ?
C2 C1 H1C 109.5 . . ?
H1A C1 H1C 109.5 . . ?
H1B C1 H1C 109.5 . . ?
O2 C2 C1 106.8(3) . . ?
O2 C2 H2A 110.4 . . ?
C1 C2 H2A 110.4 . . ?
O2 C2 H2B 110.4 . . ?
C1 C2 H2B 110.4 . . ?
H2A C2 H2B 108.6 . . ?
O1 C3 O2 125.0(3) . . ?
O1 C3 N1 125.8(4) . . ?
O2 C3 N1 109.2(3) . . ?
N2 C4 N1 113.6(3) . . ?
N2 C4 S1 128.4(3) . . ?
N1 C4 S1 118.0(3) . . ?
C6 C5 C10 118.8(3) . . ?
C6 C5 N2 126.2(3) . . ?
C10 C5 N2 115.0(3) . . ?
C5 C6 C7 120.0(4) . . ?
C5 C6 H6 120.0 . . ?
C7 C6 H6 120.0 . . ?
C8 C7 C6 121.3(3) . . ?
C8 C7 H7 119.3 . . ?
C6 C7 H7 119.3 . . ?
C7 C8 C9 119.5(4) . . ?
C7 C8 H8 120.3 . . ?
C9 C8 H8 120.3 . . ?
C8 C9 C10 119.5(4) . . ?
C8 C9 H9 120.2 . . ?
C10 C9 H9 120.2 . . ?
C9 C10 C5 120.8(3) . . ?
C9 C10 N3 119.9(3) . . ?
C5 C10 N3 119.3(3) . . ?
N3 C11 N4 116.4(3) . . ?
N3 C11 S2 123.9(3) . . ?
N4 C11 S2 119.6(2) . . ?
O3 C12 O4 125.5(3) . . ?
O3 C12 N4 126.9(3) . . ?
O4 C12 N4 107.5(3) . . ?
O4 C13 C14 105.8(3) . . ?
O4 C13 H13A 110.6 . . ?
C14 C13 H13A 110.6 . . ?
O4 C13 H13B 110.6 . . ?
C14 C13 H13B 110.6 . . ?
H13A C13 H13B 108.7 . . ?
C13 C14 H14A 109.5 . . ?
C13 C14 H14B 109.5 . . ?
H14A C14 H14B 109.5 . . ?
C13 C14 H14C 109.5 . . ?
H14A C14 H14C 109.5 . . ?
H14B C14 H14C 109.5 . . ?

loop_
_geom_bond_atom_site_label_1
_geom_bond_atom_site_label_2
_geom_bond_distance
_geom_bond_site_symmetry_2
_geom_bond_publ_flag
S1 C4 1.659(4) . ?
S2 C11 1.671(4) . ?
O1 C3 1.212(4) . ?
O2 C3 1.335(4) . ?
O2 C2 1.444(4) . ?
O3 C12 1.202(4) . ?
O4 C12 1.344(4) . ?
O4 C13 1.452(4) . ?
N1 C3 1.377(5) . ?
N1 C4 1.390(5) . ?
N1 H1N 0.902(19) . ?
N2 C4 1.342(4) . ?
N2 C5 1.416(4) . ?
N2 H2N 0.899(19) . ?
N3 C11 1.337(4) . ?
N3 C10 1.432(4) . ?
N3 H3N 0.892(18) . ?
N4 C12 1.378(5) . ?
N4 C11 1.383(4) . ?
N4 H4N 0.899(18) . ?
C1 C2 1.504(5) . ?
C1 H1A 0.9800 . ?
C1 H1B 0.9800 . ?
C1 H1C 0.9800 . ?
C2 H2A 0.9900 . ?
C2 H2B 0.9900 . ?
C5 C6 1.384(5) . ?
C5 C10 1.406(5) . ?
C6 C7 1.390(5) . ?
C6 H6 0.9500 . ?
C7 C8 1.380(5) . ?
C7 H7 0.9500 . ?
C8 C9 1.390(5) . ?
C8 H8 0.9500 . ?
C9 C10 1.392(5) . ?
C9 H9 0.9500 . ?
C13 C14 1.499(5) . ?
C13 H13A 0.9900 . ?
C13 H13B 0.9900 . ?
C14 H14A 0.9800 . ?
C14 H14B 0.9800 . ?
C14 H14C 0.9800 . ?

loop_
_geom_hbond_atom_site_label_D
_geom_hbond_atom_site_label_H
_geom_hbond_atom_site_label_A
_geom_hbond_distance_DH
_geom_hbond_distance_HA
_geom_hbond_distance_DA
_geom_hbond_angle_DHA
_geom_hbond_site_symmetry_A
N1 H1N S1 0.902(19) 2.50(2) 3.373(3) 162(3) 3_465
N2 H2N O1 0.899(19) 1.87(3) 2.682(4) 149(3) .
N3 H3N O3 0.892(18) 1.92(3) 2.692(4) 143(3) .
N4 H4N S2 0.899(18) 2.47(2) 3.327(3) 159(3) 3_575

loop_
_geom_torsion_atom_site_label_1
_geom_torsion_atom_site_label_2
_geom_torsion_atom_site_label_3
_geom_torsion_atom_site_label_4
_geom_torsion
_geom_torsion_site_symmetry_1
_geom_torsion_site_symmetry_2
_geom_torsion_site_symmetry_3
_geom_torsion_site_symmetry_4
_geom_torsion_publ_flag
C3 O2 C2 C1 167.8(3) . . . . ?
C2 O2 C3 O1 6.6(5) . . . . ?
C2 O2 C3 N1 -172.7(3) . . . . ?
C4 N1 C3 O1 1.1(6) . . . . ?
C4 N1 C3 O2 -179.6(3) . . . . ?
C5 N2 C4 N1 -169.7(3) . . . . ?
C5 N2 C4 S1 12.2(6) . . . . ?
C3 N1 C4 N2 10.1(5) . . . . ?
C3 N1 C4 S1 -171.6(3) . . . . ?
C4 N2 C5 C6 -7.6(6) . . . . ?
C4 N2 C5 C10 172.1(4) . . . . ?
C10 C5 C6 C7 -2.0(5) . . . . ?
N2 C5 C6 C7 177.7(3) . . . . ?
C5 C6 C7 C8 -0.3(6) . . . . ?
C6 C7 C8 C9 1.5(6) . . . . ?
C7 C8 C9 C10 -0.3(6) . . . . ?
C8 C9 C10 C5 -2.0(5) . . . . ?
C8 C9 C10 N3 178.1(3) . . . . ?
C6 C5 C10 C9 3.1(5) . . . . ?
N2 C5 C10 C9 -176.6(3) . . . . ?
C6 C5 C10 N3 -176.9(3) . . . . ?
N2 C5 C10 N3 3.4(5) . . . . ?
C11 N3 C10 C9 -83.5(4) . . . . ?
C11 N3 C10 C5 96.5(4) . . . . ?
C10 N3 C11 N4 -179.5(3) . . . . ?
C10 N3 C11 S2 -1.7(5) . . . . ?
C12 N4 C11 N3 0.1(5) . . . . ?
C12 N4 C11 S2 -177.8(3) . . . . ?
C13 O4 C12 O3 -3.1(5) . . . . ?
C13 O4 C12 N4 178.3(3) . . . . ?
C11 N4 C12 O3 -5.1(6) . . . . ?
C11 N4 C12 O4 173.6(3) . . . . ?
C12 O4 C13 C14 -176.3(3) . . . . ?

loop_
_cod_related_entry_id
_cod_related_entry_database
_cod_related_entry_code
1 ChemSpider 2297684
